data_4061259
_journal_name_full Organometallics
_journal_paper_doi 10.1021/om0494216
_journal_year 2004
_chemical_formula_sum 'C84 H74 N4 O3 Si'
_chemical_formula_weight 1215.56
_space_group_IT_number 2
_symmetry_cell_setting triclinic
_symmetry_space_group_name_Hall '-P 1'
_symmetry_space_group_name_H-M 'P -1'
_cell_angle_alpha 99.195(17)
_cell_angle_beta 91.799(16)
_cell_angle_gamma 100.804(18)
_cell_formula_units_Z 2
_cell_length_a 13.004(11)
_cell_length_b 14.475(12)
_cell_length_c 18.847(16)
_cell_measurement_temperature 293(2)
_cell_volume 3433(5)
_diffrn_ambient_temperature 293(2)
_exptl_crystal_density_diffrn 1.176
_cod_depositor_comments
;
The following automatic conversions were performed:
'_symmetry_cell_setting' value 'Triclinic' changed to 'triclinic'
according to '/home/saulius/struct/CIF-dictionaries/cif_core.dic'
dictionary named 'cif_core.dic' version 2.4.1 from 2010-06-29.

Automatic conversion script
Id: cif_fix_enum 1527 2010-12-29 10:47:43Z saulius 
;
_cod_database_code 4061259

loop_
_symmetry_equiv_pos_as_xyz
'x, y, z'
'-x, -y, -z'

loop_
_atom_site_label
_atom_site_type_symbol
_atom_site_fract_x
_atom_site_fract_y
_atom_site_fract_z
_atom_site_U_iso_or_equiv
_atom_site_adp_type
_atom_site_occupancy
_atom_site_symmetry_multiplicity
_atom_site_calc_flag
_atom_site_refinement_flags
_atom_site_disorder_assembly
_atom_site_disorder_group
Si1 Si 1.24395(13) 0.22693(10) 1.24864(9) 0.0631(5) Uani 1 1 d . . .
N1 N 0.9270(5) 0.2899(4) 0.9652(3) 0.0817(15) Uani 1 1 d . . .
N3 N 0.9215(4) 0.6712(4) 1.3149(3) 0.0819(15) Uani 1 1 d . . .
N5 N 1.2774(4) 0.6105(4) 1.6257(3) 0.0828(15) Uani 1 1 d . . .
N7 N 1.5549(5) 0.1637(4) 1.5325(3) 0.0927(17) Uani 1 1 d . . .
C1 C 1.1561(4) 0.3105(3) 1.2323(3) 0.0573(15) Uani 1 1 d . . .
C2 C 1.1610(4) 0.3765(4) 1.2922(3) 0.0558(14) Uani 1 1 d . . .
C3 C 1.2350(4) 0.3671(4) 1.3531(3) 0.0610(15) Uani 1 1 d . . .
C4 C 1.2874(4) 0.2953(4) 1.3402(3) 0.0579(15) Uani 1 1 d . . .
C5 C 1.0973(4) 0.3083(4) 1.1637(3) 0.0564(15) Uani 1 1 d . . .
C6 C 1.0410(4) 0.2209(4) 1.1268(3) 0.0745(18) Uani 1 1 d . . .
H6A H 1.0405 0.1659 1.1464 0.089 Uiso 1 1 calc R . .
C7 C 0.9868(5) 0.2151(4) 1.0624(4) 0.0790(18) Uani 1 1 d . . .
H7A H 0.9516 0.1560 1.0382 0.095 Uiso 1 1 calc R . .
C8 C 1.0957(4) 0.3867(4) 1.1311(3) 0.0706(17) Uani 1 1 d . . .
H8A H 1.1340 0.4455 1.1536 0.085 Uiso 1 1 calc R . .
C9 C 1.0409(5) 0.3825(4) 1.0676(4) 0.0739(17) Uani 1 1 d . . .
H9A H 1.0422 0.4376 1.0479 0.089 Uiso 1 1 calc R . .
C10 C 0.9837(5) 0.2969(4) 1.0327(4) 0.0692(16) Uani 1 1 d . . .
C11 C 0.9604(6) 0.3415(4) 0.9117(4) 0.092(2) Uani 1 1 d . . .
H11A H 1.0249 0.3829 0.9136 0.111 Uiso 1 1 calc R . .
C12 C 0.8882(9) 0.3242(6) 0.8571(4) 0.116(3) Uani 1 1 d . . .
H12A H 0.8924 0.3513 0.8155 0.140 Uiso 1 1 calc R . .
C13 C 0.8035(8) 0.2567(7) 0.8749(5) 0.101(2) Uani 1 1 d . . .
C14 C 0.7077(10) 0.2091(8) 0.8392(6) 0.135(4) Uani 1 1 d . . .
H14A H 0.6894 0.2194 0.7934 0.162 Uiso 1 1 calc R . .
C15 C 0.6428(9) 0.1486(9) 0.8719(7) 0.147(4) Uani 1 1 d . . .
H15A H 0.5782 0.1193 0.8483 0.177 Uiso 1 1 calc R . .
C16 C 0.6671(7) 0.1264(6) 0.9412(6) 0.125(3) Uani 1 1 d . . .
H16A H 0.6211 0.0820 0.9614 0.150 Uiso 1 1 calc R . .
C17 C 0.8273(7) 0.2354(5) 0.9428(4) 0.0824(19) Uani 1 1 d . . .
C18 C 1.1024(4) 0.4553(4) 1.3004(3) 0.0515(14) Uani 1 1 d . . .
C19 C 0.9956(5) 0.4349(4) 1.2821(3) 0.0631(16) Uani 1 1 d . . .
H19A H 0.9632 0.3717 1.2658 0.076 Uiso 1 1 calc R . .
C20 C 0.9345(4) 0.5051(4) 1.2870(3) 0.0684(16) Uani 1 1 d . . .
H20A H 0.8630 0.4891 1.2740 0.082 Uiso 1 1 calc R . .
C21 C 0.9823(5) 0.5985(4) 1.3115(3) 0.0710(17) Uani 1 1 d . . .
C22 C 1.0893(5) 0.6216(4) 1.3306(3) 0.0641(16) Uani 1 1 d . . .
H22A H 1.1221 0.6846 1.3470 0.077 Uiso 1 1 calc R . .
C23 C 1.1451(4) 0.5503(4) 1.3249(3) 0.0647(16) Uani 1 1 d . . .
H23A H 1.2165 0.5666 1.3384 0.078 Uiso 1 1 calc R . .
C24 C 0.8514(6) 0.6780(6) 1.2597(5) 0.115(3) Uani 1 1 d . . .
H24A H 0.8358 0.6346 1.2170 0.138 Uiso 1 1 calc R . .
C25 C 0.8103(6) 0.7544(7) 1.2764(6) 0.130(3) Uani 1 1 d . . .
H25A H 0.7635 0.7756 1.2474 0.156 Uiso 1 1 calc R . .
C26 C 0.8510(7) 0.7984(6) 1.3473(6) 0.101(3) Uani 1 1 d . . .
C27 C 0.8368(8) 0.8808(9) 1.3900(8) 0.151(5) Uani 1 1 d . . .
H27A H 0.7957 0.9204 1.3740 0.182 Uiso 1 1 calc R . .
C28 C 0.8844(10) 0.9007(8) 1.4549(8) 0.154(5) Uani 1 1 d . . .
H28A H 0.8706 0.9531 1.4858 0.184 Uiso 1 1 calc R . .
C29 C 0.9541(8) 0.8493(6) 1.4809(5) 0.141(4) Uani 1 1 d . . .
H29A H 0.9865 0.8679 1.5270 0.169 Uiso 1 1 calc R . .
C30 C 0.9206(5) 0.7460(5) 1.3709(5) 0.080(2) Uani 1 1 d . . .
C31 C 1.2435(5) 0.4326(4) 1.4231(3) 0.0571(15) Uani 1 1 d . . .
C32 C 1.1580(5) 0.4415(4) 1.4628(3) 0.0690(16) Uani 1 1 d . . .
H32A H 1.0923 0.4071 1.4444 0.083 Uiso 1 1 calc R . .
C33 C 1.1663(5) 0.5001(4) 1.5295(3) 0.0731(17) Uani 1 1 d . . .
H33A H 1.1077 0.5049 1.5558 0.088 Uiso 1 1 calc R . .
C34 C 1.2662(5) 0.5521(4) 1.5559(3) 0.0660(16) Uani 1 1 d . . .
C35 C 1.3527(5) 0.5448(4) 1.5171(3) 0.0732(18) Uani 1 1 d . . .
H35A H 1.4185 0.5794 1.5352 0.088 Uiso 1 1 calc R . .
C36 C 1.3411(4) 0.4859(4) 1.4513(3) 0.0635(16) Uani 1 1 d . . .
H36A H 1.3997 0.4815 1.4249 0.076 Uiso 1 1 calc R . .
C37 C 1.3456(5) 0.6015(6) 1.6803(5) 0.100(2) Uani 1 1 d . . .
H37A H 1.3895 0.5574 1.6776 0.120 Uiso 1 1 calc R . .
C38 C 1.3386(7) 0.6662(8) 1.7373(5) 0.119(3) Uani 1 1 d . . .
H38A H 1.3764 0.6747 1.7814 0.143 Uiso 1 1 calc R . .
C39 C 1.2650(8) 0.7194(7) 1.7203(5) 0.108(3) Uani 1 1 d . . .
C40 C 1.2224(8) 0.7961(8) 1.7563(6) 0.141(4) Uani 1 1 d . . .
H40A H 1.2470 0.8224 1.8034 0.169 Uiso 1 1 calc R . .
C41 C 1.1469(10) 0.8330(7) 1.7247(7) 0.154(5) Uani 1 1 d . . .
H41A H 1.1189 0.8822 1.7498 0.184 Uiso 1 1 calc R . .
C42 C 1.1140(7) 0.7949(6) 1.6550(6) 0.143(3) Uani 1 1 d . . .
H42A H 1.0626 0.8200 1.6333 0.171 Uiso 1 1 calc R . .
C43 C 1.2273(6) 0.6839(5) 1.6499(5) 0.084(2) Uani 1 1 d . . .
C44 C 1.3573(5) 0.2650(4) 1.3923(3) 0.0642(16) Uani 1 1 d . . .
C45 C 1.3318(5) 0.2599(4) 1.4633(3) 0.0712(17) Uani 1 1 d . . .
H45A H 1.2710 0.2788 1.4797 0.085 Uiso 1 1 calc R . .
C46 C 1.3956(6) 0.2275(4) 1.5090(4) 0.0863(19) Uani 1 1 d . . .
H46A H 1.3771 0.2249 1.5560 0.104 Uiso 1 1 calc R . .
C47 C 1.4863(6) 0.1986(4) 1.4873(4) 0.0781(18) Uani 1 1 d . . .
C48 C 1.5144(5) 0.2040(4) 1.4176(4) 0.0813(19) Uani 1 1 d . . .
H48A H 1.5758 0.1858 1.4017 0.098 Uiso 1 1 calc R . .
C49 C 1.4490(5) 0.2370(4) 1.3715(3) 0.0743(17) Uani 1 1 d . . .
H49A H 1.4682 0.2404 1.3247 0.089 Uiso 1 1 calc R . .
C50 C 1.6619(6) 0.1849(5) 1.5377(5) 0.113(3) Uani 1 1 d . . .
H50A H 1.7022 0.2230 1.5095 0.136 Uiso 1 1 calc R . .
C51 C 1.7019(7) 0.1440(6) 1.5887(6) 0.129(3) Uani 1 1 d . . .
H51A H 1.7724 0.1474 1.6011 0.155 Uiso 1 1 calc R . .
C52 C 1.6126(7) 0.0937(5) 1.6203(5) 0.104(3) Uani 1 1 d . . .
C53 C 1.6016(8) 0.0414(6) 1.6765(5) 0.121(3) Uani 1 1 d . . .
H53A H 1.6600 0.0337 1.7030 0.146 Uiso 1 1 calc R . .
C54 C 1.5022(9) 0.0016(5) 1.6916(5) 0.127(3) Uani 1 1 d . . .
H54A H 1.4943 -0.0328 1.7294 0.152 Uiso 1 1 calc R . .
C55 C 1.4137(7) 0.0102(5) 1.6534(5) 0.130(3) Uani 1 1 d . . .
H55A H 1.3478 -0.0183 1.6653 0.155 Uiso 1 1 calc R . .
C56 C 1.5211(7) 0.1057(5) 1.5849(4) 0.087(2) Uani 1 1 d . . .
C57 C 1.3433(4) 0.2244(4) 1.1800(3) 0.0694(17) Uani 1 1 d . . .
C58 C 1.3670(5) 0.2955(5) 1.1403(4) 0.097(2) Uani 1 1 d . . .
H58A H 1.3304 0.3453 1.1465 0.116 Uiso 1 1 calc R . .
C59 C 1.4438(6) 0.2962(6) 1.0907(4) 0.120(3) Uani 1 1 d . . .
H59A H 1.4589 0.3462 1.0649 0.144 Uiso 1 1 calc R . .
C60 C 1.4974(6) 0.2225(7) 1.0802(4) 0.106(2) Uani 1 1 d . . .
H60A H 1.5484 0.2226 1.0467 0.127 Uiso 1 1 calc R . .
C61 C 1.4768(6) 0.1494(5) 1.1181(4) 0.095(2) Uani 1 1 d . . .
H61A H 1.5124 0.0990 1.1107 0.114 Uiso 1 1 calc R . .
C62 C 1.4001(5) 0.1525(4) 1.1687(4) 0.0836(19) Uani 1 1 d . . .
H62A H 1.3870 0.1039 1.1959 0.100 Uiso 1 1 calc R . .
C63 C 1.1757(4) 0.1029(4) 1.2525(4) 0.0626(16) Uani 1 1 d . . .
C64 C 1.0983(5) -0.0580(4) 1.1953(4) 0.095(2) Uani 1 1 d . . .
H64A H 1.0843 -0.1033 1.1535 0.114 Uiso 1 1 calc R . .
C65 C 1.1533(4) 0.0326(5) 1.1932(4) 0.0806(18) Uani 1 1 d . . .
H65A H 1.1764 0.0467 1.1493 0.097 Uiso 1 1 calc R . .
C66 C 1.0645(6) -0.0806(5) 1.2589(5) 0.111(3) Uani 1 1 d . . .
H66A H 1.0278 -0.1417 1.2609 0.133 Uiso 1 1 calc R . .
C67 C 1.0844(6) -0.0141(6) 1.3194(5) 0.118(3) Uani 1 1 d . . .
H67A H 1.0617 -0.0292 1.3631 0.142 Uiso 1 1 calc R . .
C68 C 1.1396(5) 0.0778(4) 1.3155(4) 0.090(2) Uani 1 1 d . . .
H68A H 1.1520 0.1233 1.3572 0.108 Uiso 1 1 calc R . .
C69 C 0.7610(7) 0.1732(5) 0.9766(4) 0.093(2) Uani 1 1 d . . .
H69A H 0.7792 0.1630 1.0224 0.112 Uiso 1 1 calc R . .
C70 C 0.9739(6) 0.7678(5) 1.4345(5) 0.099(2) Uani 1 1 d . . .
H70A H 1.0213 0.7320 1.4479 0.119 Uiso 1 1 calc R . .
C71 C 1.1520(7) 0.7209(5) 1.6138(4) 0.104(2) Uani 1 1 d . . .
H71A H 1.1291 0.6976 1.5660 0.125 Uiso 1 1 calc R . .
C72 C 1.4229(6) 0.0617(5) 1.5968(4) 0.103(2) Uani 1 1 d . . .
H72A H 1.3647 0.0657 1.5684 0.124 Uiso 1 1 calc R . .
C101 C 1.3343(9) 0.4810(8) 0.9980(7) 0.233(5) Uiso 1 1 d . . .
H10A H 1.3218 0.4630 1.0448 0.279 Uiso 1 1 calc R . .
H10B H 1.4084 0.4868 0.9900 0.279 Uiso 1 1 calc R . .
C102 C 1.2401(8) 0.5582(8) 0.9214(7) 0.193(4) Uiso 1 1 d . . .
C103 C 1.2999(9) 0.5682(8) 0.9927(7) 0.226(5) Uiso 1 1 d . . .
H10D H 1.3601 0.6202 0.9969 0.272 Uiso 1 1 calc R . .
H10E H 1.2553 0.5827 1.0316 0.272 Uiso 1 1 calc R . .
C104 C 1.2703(9) 0.4117(8) 0.9409(7) 0.207(4) Uiso 1 1 d . . .
C201 C 1.5052(11) 0.6998(10) 1.2689(9) 0.256(6) Uiso 1 1 d . . .
C202 C 1.5068(15) 0.6368(14) 1.1973(11) 0.387(10) Uiso 1 1 d . . .
H20C H 1.4794 0.6629 1.1581 0.464 Uiso 1 1 calc R . .
H20D H 1.5767 0.6257 1.1877 0.464 Uiso 1 1 calc R . .
C203 C 1.4510(12) 0.5355(11) 1.2819(10) 0.264(6) Uiso 1 1 d . . .
C204 C 1.4382(12) 0.5522(11) 1.2098(10) 0.318(8) Uiso 1 1 d . . .
H20B H 1.3662 0.5578 1.2001 0.382 Uiso 1 1 calc R . .
H20E H 1.4519 0.4980 1.1767 0.382 Uiso 1 1 calc R . .
C301 C 0.7965(12) 0.0023(9) 1.0924(7) 0.223(5) Uiso 1 1 d . . .
C302 C 0.6970(15) -0.0423(13) 1.0994(10) 0.349(9) Uiso 1 1 d . . .
H30B H 0.6530 -0.0464 1.0560 0.419 Uiso 1 1 calc R . .
H30C H 0.6667 -0.0093 1.1399 0.419 Uiso 1 1 calc R . .
C303 C 0.7936(13) -0.1617(12) 1.0645(9) 0.296(7) Uiso 1 1 d . . .
C304 C 0.7089(14) -0.1344(14) 1.1112(11) 0.371(10) Uiso 1 1 d . . .
H30E H 0.6436 -0.1801 1.0982 0.445 Uiso 1 1 calc R . .
H30F H 0.7286 -0.1329 1.1615 0.445 Uiso 1 1 calc R . .
O2 O 1.1996(10) 0.4593(8) 0.9105(7) 0.137(4) Uiso 0.50 1 d P . .
O4 O 1.534(2) 0.606(2) 1.3203(15) 0.375(13) Uiso 0.50 1 d P . .
O6 O 0.786(2) -0.0687(17) 1.0158(15) 0.353(11) Uiso 0.50 1 d P . .
O7 O 1.4458(16) 0.6465(15) 1.3124(11) 0.271(8) Uiso 0.50 1 d P . .
O8 O 0.8700(18) -0.0573(18) 1.0771(13) 0.317(9) Uiso 0.50 1 d P . .
O9 O 1.261(2) 0.4670(19) 0.8864(15) 0.335(13) Uiso 0.50 1 d P . .

loop_
_atom_site_aniso_label
_atom_site_aniso_U_11
_atom_site_aniso_U_22
_atom_site_aniso_U_33
_atom_site_aniso_U_23
_atom_site_aniso_U_13
_atom_site_aniso_U_12
Si1 0.0768(12) 0.0641(10) 0.0504(12) 0.0066(8) 0.0033(9) 0.0214(9)
N1 0.101(5) 0.089(4) 0.058(4) 0.016(3) -0.004(4) 0.023(3)
N3 0.073(4) 0.078(4) 0.100(5) 0.018(4) 0.001(3) 0.026(3)
N5 0.078(4) 0.097(4) 0.063(5) -0.008(4) 0.002(3) 0.010(3)
N7 0.075(5) 0.106(4) 0.099(5) 0.020(4) -0.023(4) 0.027(4)
C1 0.066(4) 0.053(3) 0.052(4) 0.003(3) 0.004(3) 0.012(3)
C2 0.057(4) 0.059(3) 0.056(4) 0.013(3) 0.007(3) 0.018(3)
C3 0.071(4) 0.068(4) 0.044(4) 0.008(3) 0.002(3) 0.016(3)
C4 0.063(4) 0.057(3) 0.055(4) 0.002(3) 0.002(3) 0.020(3)
C5 0.066(4) 0.059(3) 0.046(4) 0.003(3) 0.006(3) 0.020(3)
C6 0.093(5) 0.069(4) 0.064(5) 0.011(4) -0.009(4) 0.024(4)
C7 0.099(5) 0.064(4) 0.073(5) 0.005(4) -0.006(4) 0.019(3)
C8 0.081(5) 0.071(4) 0.056(5) 0.006(4) 0.001(4) 0.010(3)
C9 0.095(5) 0.063(4) 0.066(5) 0.021(4) 0.008(4) 0.011(4)
C10 0.073(5) 0.078(4) 0.063(5) 0.018(4) 0.009(4) 0.023(4)
C11 0.118(6) 0.099(5) 0.065(5) 0.024(5) 0.007(5) 0.025(4)
C12 0.167(9) 0.123(6) 0.065(6) 0.013(5) -0.008(6) 0.048(6)
C13 0.110(8) 0.117(6) 0.081(7) -0.003(5) -0.028(6) 0.054(6)
C14 0.143(11) 0.167(9) 0.104(9) 0.019(7) -0.002(8) 0.059(8)
C15 0.117(9) 0.202(11) 0.119(10) -0.025(8) -0.031(7) 0.070(8)
C16 0.102(7) 0.134(7) 0.121(9) -0.017(6) 0.006(6) 0.015(5)
C17 0.085(6) 0.094(5) 0.068(6) -0.003(5) -0.007(5) 0.033(5)
C18 0.046(4) 0.060(4) 0.048(4) 0.011(3) 0.002(3) 0.007(3)
C19 0.080(5) 0.061(3) 0.048(4) 0.008(3) 0.013(3) 0.012(4)
C20 0.053(4) 0.074(4) 0.074(5) 0.012(3) 0.004(3) 0.002(4)
C21 0.073(5) 0.068(4) 0.075(5) 0.015(3) 0.008(4) 0.018(4)
C22 0.072(5) 0.054(3) 0.065(4) 0.006(3) 0.002(3) 0.015(3)
C23 0.054(4) 0.063(4) 0.074(5) 0.009(3) 0.011(3) 0.005(3)
C24 0.085(6) 0.130(7) 0.140(8) 0.042(6) -0.014(5) 0.031(5)
C25 0.084(6) 0.119(7) 0.197(12) 0.037(7) -0.006(6) 0.042(5)
C26 0.095(6) 0.067(5) 0.162(9) 0.036(6) 0.056(6) 0.051(5)
C27 0.136(9) 0.124(9) 0.229(14) 0.080(11) 0.060(10) 0.063(7)
C28 0.192(13) 0.098(7) 0.209(14) 0.061(10) 0.142(11) 0.073(8)
C29 0.227(11) 0.092(6) 0.102(7) 0.001(6) 0.075(7) 0.026(6)
C30 0.092(6) 0.061(4) 0.091(7) 0.010(5) 0.022(5) 0.024(4)
C31 0.061(4) 0.064(3) 0.049(4) 0.012(3) 0.007(4) 0.017(3)
C32 0.057(4) 0.084(4) 0.058(5) 0.001(4) -0.001(3) 0.002(3)
C33 0.069(5) 0.089(4) 0.056(5) 0.001(4) 0.014(4) 0.010(4)
C34 0.074(5) 0.073(4) 0.047(5) -0.002(3) 0.000(4) 0.016(4)
C35 0.076(5) 0.083(4) 0.055(5) -0.011(4) -0.001(4) 0.019(4)
C36 0.053(4) 0.075(4) 0.061(5) 0.005(3) 0.006(3) 0.014(3)
C37 0.083(6) 0.155(7) 0.053(5) 0.003(5) -0.006(5) 0.016(5)
C38 0.109(7) 0.178(9) 0.047(6) -0.009(6) -0.001(5) -0.008(6)
C39 0.115(8) 0.107(7) 0.066(7) -0.040(6) 0.035(6) -0.032(6)
C40 0.137(10) 0.134(9) 0.112(9) -0.032(7) 0.044(7) -0.032(7)
C41 0.215(13) 0.116(7) 0.106(10) -0.049(7) 0.061(9) 0.019(8)
C42 0.179(9) 0.113(6) 0.163(10) 0.035(7) 0.081(8) 0.073(7)
C43 0.097(6) 0.074(5) 0.069(7) -0.010(5) 0.021(5) 0.003(5)
C44 0.063(4) 0.070(4) 0.058(5) 0.003(3) -0.005(4) 0.016(3)
C45 0.081(5) 0.087(4) 0.059(5) 0.028(4) 0.014(4) 0.035(3)
C46 0.099(6) 0.099(5) 0.070(5) 0.029(4) 0.013(5) 0.030(4)
C47 0.079(6) 0.084(4) 0.070(6) 0.011(4) -0.002(5) 0.018(4)
C48 0.069(5) 0.084(4) 0.088(6) 0.000(4) -0.010(4) 0.021(3)
C49 0.076(5) 0.086(4) 0.059(5) 0.004(4) 0.002(4) 0.018(4)
C50 0.068(6) 0.127(6) 0.149(8) 0.050(5) -0.020(5) 0.013(5)
C51 0.092(7) 0.111(6) 0.182(10) 0.028(6) -0.046(7) 0.022(5)
C52 0.100(7) 0.086(5) 0.129(8) 0.015(5) -0.040(6) 0.036(5)
C53 0.128(8) 0.096(6) 0.137(9) 0.012(6) -0.063(7) 0.034(5)
C54 0.161(9) 0.110(6) 0.121(8) 0.031(5) -0.028(7) 0.053(7)
C55 0.141(8) 0.135(6) 0.142(8) 0.070(6) 0.017(7) 0.062(6)
C56 0.092(7) 0.076(5) 0.093(6) 0.005(4) -0.011(5) 0.030(5)
C57 0.081(5) 0.066(4) 0.066(5) 0.013(3) 0.013(4) 0.022(4)
C58 0.092(5) 0.105(5) 0.109(6) 0.041(5) 0.043(5) 0.033(4)
C59 0.117(7) 0.136(7) 0.128(8) 0.062(6) 0.055(6) 0.037(6)
C60 0.085(6) 0.134(7) 0.090(6) -0.002(6) 0.029(4) 0.011(6)
C61 0.093(6) 0.092(5) 0.100(6) -0.001(5) 0.017(5) 0.027(4)
C62 0.087(5) 0.089(5) 0.082(5) 0.017(4) 0.020(4) 0.032(4)
C63 0.073(4) 0.071(4) 0.047(4) 0.012(4) 0.012(3) 0.019(3)
C64 0.100(6) 0.067(5) 0.104(7) -0.007(4) 0.014(5) 0.001(4)
C65 0.093(5) 0.076(4) 0.073(5) 0.009(4) 0.020(4) 0.017(4)
C66 0.142(7) 0.081(5) 0.103(7) 0.019(5) 0.036(6) -0.002(4)
C67 0.151(7) 0.099(6) 0.105(7) 0.025(5) 0.059(5) 0.010(5)
C68 0.099(5) 0.079(5) 0.079(6) -0.006(4) 0.021(4) 0.002(4)
C69 0.089(6) 0.101(5) 0.083(6) -0.008(5) -0.004(5) 0.025(4)
C70 0.139(7) 0.080(5) 0.082(6) 0.013(5) 0.028(5) 0.029(5)
C71 0.125(7) 0.103(6) 0.086(6) 0.010(5) 0.035(5) 0.027(5)
C72 0.089(6) 0.113(5) 0.113(7) 0.032(5) -0.006(5) 0.026(5)

loop_
_geom_bond_atom_site_label_1
_geom_bond_atom_site_label_2
_geom_bond_distance
_geom_bond_site_symmetry_2
_geom_bond_publ_flag
Si1 C57 1.858(6) . ?
Si1 C4 1.861(5) . ?
Si1 C63 1.862(6) . ?
Si1 C1 1.865(5) . ?
N1 C11 1.382(7) . ?
N1 C17 1.399(8) . ?
N1 C10 1.430(7) . ?
N3 C30 1.389(8) . ?
N3 C24 1.389(8) . ?
N3 C21 1.424(7) . ?
N5 C43 1.373(8) . ?
N5 C37 1.374(7) . ?
N5 C34 1.434(7) . ?
N7 C50 1.365(7) . ?
N7 C56 1.424(8) . ?
N7 C47 1.425(8) . ?
C1 C2 1.349(6) . ?
C1 C5 1.473(7) . ?
C2 C18 1.478(7) . ?
C2 C3 1.513(7) . ?
C3 C4 1.342(6) . ?
C3 C31 1.484(7) . ?
C4 C44 1.487(7) . ?
C5 C8 1.379(7) . ?
C5 C6 1.399(6) . ?
C6 C7 1.367(7) . ?
C7 C10 1.395(7) . ?
C8 C9 1.359(7) . ?
C9 C10 1.373(7) . ?
C11 C12 1.331(8) . ?
C12 C13 1.416(10) . ?
C13 C14 1.399(11) . ?
C13 C17 1.401(9) . ?
C14 C15 1.337(11) . ?
C15 C16 1.434(11) . ?
C16 C69 1.375(9) . ?
C17 C69 1.374(8) . ?
C18 C23 1.381(6) . ?
C18 C19 1.386(6) . ?
C19 C20 1.397(7) . ?
C20 C21 1.376(7) . ?
C21 C22 1.390(7) . ?
C22 C23 1.362(6) . ?
C24 C25 1.315(9) . ?
C25 C26 1.424(10) . ?
C26 C27 1.374(12) . ?
C26 C30 1.392(9) . ?
C27 C28 1.317(13) . ?
C28 C29 1.398(12) . ?
C29 C70 1.422(9) . ?
C30 C70 1.327(8) . ?
C31 C32 1.375(7) . ?
C31 C36 1.395(6) . ?
C32 C33 1.387(7) . ?
C33 C34 1.405(7) . ?
C34 C35 1.371(7) . ?
C35 C36 1.376(7) . ?
C37 C38 1.326(9) . ?
C38 C39 1.395(10) . ?
C39 C43 1.384(10) . ?
C39 C40 1.418(12) . ?
C40 C41 1.366(12) . ?
C41 C42 1.363(12) . ?
C42 C71 1.397(9) . ?
C43 C71 1.406(9) . ?
C44 C49 1.378(7) . ?
C44 C45 1.399(7) . ?
C45 C46 1.371(7) . ?
C46 C47 1.375(8) . ?
C47 C48 1.386(8) . ?
C48 C49 1.394(7) . ?
C50 C51 1.345(9) . ?
C51 C52 1.449(10) . ?
C52 C53 1.393(10) . ?
C52 C56 1.399(8) . ?
C53 C54 1.372(10) . ?
C54 C55 1.375(9) . ?
C55 C72 1.391(9) . ?
C56 C72 1.358(8) . ?
C57 C58 1.362(7) . ?
C57 C62 1.379(7) . ?
C58 C59 1.389(8) . ?
C59 C60 1.371(9) . ?
C60 C61 1.360(8) . ?
C61 C62 1.404(8) . ?
C63 C68 1.367(7) . ?
C63 C65 1.369(7) . ?
C64 C66 1.356(8) . ?
C64 C65 1.378(7) . ?
C66 C67 1.353(8) . ?
C67 C68 1.402(8) . ?
C101 C103 1.432(12) . ?
C101 C104 1.464(12) . ?
C102 O2 1.408(13) . ?
C102 O9 1.46(2) . ?
C102 C103 1.505(12) . ?
C104 O2 1.406(15) . ?
C104 O9 1.41(3) . ?
C201 O7 1.371(18) . ?
C201 C202 1.506(19) . ?
C201 O4 1.88(3) . ?
C202 C204 1.430(18) . ?
C203 O4 1.42(3) . ?
C203 C204 1.428(17) . ?
C203 O7 1.63(2) . ?
C301 C302 1.355(17) . ?
C301 O8 1.41(2) . ?
C301 O6 1.62(2) . ?
C302 C304 1.421(19) . ?
C303 C304 1.503(19) . ?
C303 O8 1.62(2) . ?
C303 O6 1.76(3) . ?
O2 O9 0.93(3) . ?
O4 O7 1.40(3) . ?
O6 O8 1.53(3) . ?
